data_4304374
loop_
_publ_author_name
'Jos\'e Ruiz'
'Mar\'ia Dolores Villa'
'Natalia Cutillas'
'Concepci\'on de Haro'
'Delia Bautista'
'Virtudes Moreno'
'Laura Valencia'

_publ_section_title
;
Palladium(II) and Platinum(II) Organometallic Complexes with
4,7-dihydro-5-methyl-7-oxo[1,2,4]triazolo[1,5-a]pyrimidine. Antitumor
Activity of the Platinum Compounds
;
_journal_name_full 'Inorganic Chemistry'
_journal_page_first 4490
_journal_page_last 4505
_journal_paper_doi 10.1021/ic701873b
_journal_volume 47
_journal_year 2008
_chemical_formula_sum 'C18 H25 F5 N6 O3 Pd'
_chemical_formula_weight 574.84
_chemical_name_systematic
; 
 ? 
;
_space_group_IT_number 2
_symmetry_cell_setting triclinic
_symmetry_space_group_name_Hall '-P 1'
_symmetry_space_group_name_H-M 'P -1'
_atom_sites_solution_hydrogens geom
_atom_sites_solution_primary Patterson
_atom_sites_solution_secondary difmap
_audit_creation_method SHELXL-97
_cell_angle_alpha 82.845(4)
_cell_angle_beta 78.512(6)
_cell_angle_gamma 69.745(6)
_cell_formula_units_Z 2
_cell_length_a 9.2868(8)
_cell_length_b 10.5789(6)
_cell_length_c 12.4126(7)
_cell_measurement_reflns_used 91
_cell_measurement_temperature 173(2)
_cell_measurement_theta_max 12.41
_cell_measurement_theta_min 5.46
_cell_volume 1119.08(14)
_computing_cell_refinement 'Siemens XSCANS'
_computing_data_collection 'Siemens XSCANS'
_computing_data_reduction 'Siemens XSCANS'
_computing_molecular_graphics 'Bruker SHELXTL'
_computing_publication_material 'Bruker SHELXTL'
_computing_structure_refinement 'SHELXL-97 (Sheldrick, 1997)'
_computing_structure_solution 'SHELXS-97 (Sheldrick, 1990)'
_diffrn_ambient_temperature 173(2)
_diffrn_measured_fraction_theta_full 0.998
_diffrn_measured_fraction_theta_max 0.998
_diffrn_measurement_device_type 'Siemens P4'
_diffrn_measurement_method \w-scan
_diffrn_radiation_monochromator graphite
_diffrn_radiation_source 'fine-focus sealed tube'
_diffrn_radiation_type MoK\a
_diffrn_radiation_wavelength 0.71073
_diffrn_reflns_av_R_equivalents 0.0207
_diffrn_reflns_av_sigmaI/netI 0.0299
_diffrn_reflns_limit_h_max 11
_diffrn_reflns_limit_h_min -10
_diffrn_reflns_limit_k_max 12
_diffrn_reflns_limit_k_min -12
_diffrn_reflns_limit_l_max 14
_diffrn_reflns_limit_l_min -14
_diffrn_reflns_number 7918
_diffrn_reflns_theta_full 25.00
_diffrn_reflns_theta_max 25.00
_diffrn_reflns_theta_min 3.13
_diffrn_standards_interval_count 247
_diffrn_standards_number 3
_exptl_absorpt_coefficient_mu 0.903
_exptl_absorpt_correction_T_max 0.8689
_exptl_absorpt_correction_T_min 0.6659
_exptl_absorpt_correction_type psi-scan
_exptl_crystal_colour colourless
_exptl_crystal_density_diffrn 1.706
_exptl_crystal_density_method 'not measured'
_exptl_crystal_description block
_exptl_crystal_F_000 580
_exptl_crystal_size_max 0.49
_exptl_crystal_size_mid 0.34
_exptl_crystal_size_min 0.16
_refine_diff_density_max 0.983
_refine_diff_density_min -0.312
_refine_diff_density_rms 0.064
_refine_ls_extinction_method none
_refine_ls_goodness_of_fit_ref 1.025
_refine_ls_hydrogen_treatment 'rigid methyls, others riding'
_refine_ls_matrix_type full
_refine_ls_number_parameters 303
_refine_ls_number_reflns 3938
_refine_ls_number_restraints 3
_refine_ls_restrained_S_all 1.024
_refine_ls_R_factor_all 0.0294
_refine_ls_R_factor_gt 0.0242
_refine_ls_shift/su_max 0.002
_refine_ls_shift/su_mean 0.000
_refine_ls_structure_factor_coef Fsqd
_refine_ls_weighting_details 'calc w=1/[\s^2^(Fo^2^)+(0.0368P)^2^+0.1658P] where P=(Fo^2^+2Fc^2^)/3'
_refine_ls_weighting_scheme calc
_refine_ls_wR_factor_gt 0.0606
_refine_ls_wR_factor_ref 0.0620
_reflns_number_gt 3485
_reflns_number_total 3938
_reflns_threshold_expression >2sigma(I)
_cod_data_source_file ic701873b-file001_3.cif
_cod_data_source_block md107b
_cod_depositor_comments
;
The following automatic conversions were performed:
'_exptl_absorpt_correction_type' value 'Psi-scan' changed to 'psi-scan'
according to '/home/saulius/struct/CIF-dictionaries/cif_core.dic'
dictionary named 'cif_core.dic' version 2.4.1 from 2010-06-29.

Automatic conversion script
Id: cif_fix_enum 1527 2010-12-29 10:47:43Z saulius 
;
_cod_original_cell_volume 1119.08(13)
_cod_database_code 4304374

loop_
_symmetry_equiv_pos_as_xyz
'x, y, z'
'-x, -y, -z'

loop_
_atom_site_label
_atom_site_type_symbol
_atom_site_fract_x
_atom_site_fract_y
_atom_site_fract_z
_atom_site_U_iso_or_equiv
_atom_site_adp_type
_atom_site_occupancy
_atom_site_symmetry_multiplicity
_atom_site_calc_flag
_atom_site_refinement_flags
_atom_site_disorder_assembly
_atom_site_disorder_group
Pd1 Pd 0.86310(2) 0.727738(19) 0.794479(15) 0.01854(7) Uani 1 1 d . . .
F22 F 0.7489(2) 0.64268(19) 0.58902(13) 0.0421(4) Uani 1 1 d . . .
F23 F 0.6032(2) 0.4638(2) 0.58550(16) 0.0599(6) Uani 1 1 d . . .
F24 F 0.5427(2) 0.3113(2) 0.77023(19) 0.0576(6) Uani 1 1 d . . .
F25 F 0.6230(3) 0.3452(2) 0.96127(17) 0.0572(6) Uani 1 1 d . . .
F26 F 0.7595(2) 0.5277(2) 0.96776(13) 0.0455(5) Uani 1 1 d . . .
N5 N 1.0888(2) 0.5949(2) 0.75453(17) 0.0236(5) Uani 1 1 d . . .
N6 N 0.9724(3) 0.8593(2) 0.83115(18) 0.0245(5) Uani 1 1 d . . .
N8 N 0.4223(3) 1.0111(2) 0.79558(18) 0.0246(5) Uani 1 1 d . . .
N1 N 0.3914(3) 0.9500(2) 0.89894(19) 0.0294(5) Uani 1 1 d . . .
N3 N 0.6455(2) 0.8624(2) 0.82360(18) 0.0236(5) Uani 1 1 d . . .
N4 N 0.6392(2) 0.9969(2) 0.65173(18) 0.0242(5) Uani 1 1 d . . .
O1 O 0.1735(2) 1.1501(2) 0.78734(18) 0.0361(5) Uani 1 1 d . . .
C11 C 1.1960(3) 0.6582(3) 0.7834(2) 0.0289(6) Uani 1 1 d . . .
H11A H 1.2994 0.6242 0.7366 0.035 Uiso 1 1 calc R . .
H11B H 1.2094 0.6327 0.8612 0.035 Uiso 1 1 calc R . .
C12 C 1.1319(3) 0.8106(3) 0.7669(2) 0.0286(6) Uani 1 1 d . . .
H12A H 1.1996 0.8515 0.7920 0.034 Uiso 1 1 calc R . .
H12B H 1.1293 0.8372 0.6878 0.034 Uiso 1 1 calc R . .
C13 C 0.9009(3) 1.0059(3) 0.8031(3) 0.0328(6) Uani 1 1 d . . .
H13A H 0.8966 1.0204 0.7241 0.039 Uiso 1 1 calc R . .
H13B H 0.9638 1.0552 0.8216 0.039 Uiso 1 1 calc R . .
H13C H 0.7953 1.0387 0.8451 0.039 Uiso 1 1 calc R . .
C14 C 0.9754(4) 0.8409(3) 0.9514(2) 0.0338(7) Uani 1 1 d . . .
H14A H 1.0484 0.8809 0.9683 0.041 Uiso 1 1 calc R . .
H14B H 1.0089 0.7443 0.9736 0.041 Uiso 1 1 calc R . .
H14C H 0.8710 0.8853 0.9916 0.041 Uiso 1 1 calc R . .
C15 C 1.1232(3) 0.5765(3) 0.6343(2) 0.0331(7) Uani 1 1 d . . .
H15A H 1.2316 0.5190 0.6139 0.040 Uiso 1 1 calc R . .
H15B H 1.1069 0.6646 0.5938 0.040 Uiso 1 1 calc R . .
H15C H 1.0537 0.5337 0.6158 0.040 Uiso 1 1 calc R . .
C16 C 1.1174(3) 0.4595(3) 0.8128(2) 0.0307(6) Uani 1 1 d . . .
H16A H 1.2279 0.4061 0.7949 0.037 Uiso 1 1 calc R . .
H16B H 1.0544 0.4136 0.7896 0.037 Uiso 1 1 calc R . .
H16C H 1.0889 0.4692 0.8925 0.037 Uiso 1 1 calc R . .
C2 C 0.5287(3) 0.8630(3) 0.9097(2) 0.0275(6) Uani 1 1 d . . .
H2 H 0.5458 0.8040 0.9736 0.033 Uiso 1 1 calc R . .
C3A C 0.5760(3) 0.9576(2) 0.7497(2) 0.0224(5) Uani 1 1 d . . .
C5 C 0.5383(3) 1.0982(3) 0.5980(2) 0.0258(6) Uani 1 1 d . . .
C6 C 0.3821(3) 1.1538(3) 0.6381(2) 0.0284(6) Uani 1 1 d . . .
H6 H 0.3191 1.2232 0.5946 0.034 Uiso 1 1 calc R . .
C7 C 0.3115(3) 1.1115(3) 0.7419(2) 0.0277(6) Uani 1 1 d . . .
C8 C 0.6092(4) 1.1497(3) 0.4892(2) 0.0344(7) Uani 1 1 d . . .
H8A H 0.6730 1.0732 0.4446 0.041 Uiso 1 1 calc R . .
H8B H 0.6746 1.2001 0.5018 0.041 Uiso 1 1 calc R . .
H8C H 0.5262 1.2092 0.4503 0.041 Uiso 1 1 calc R . .
C21 C 0.7622(3) 0.5922(2) 0.7781(2) 0.0209(5) Uani 1 1 d D . .
C22 C 0.7180(3) 0.5719(3) 0.6841(2) 0.0264(6) Uani 1 1 d D . .
C23 C 0.6436(3) 0.4797(3) 0.6803(2) 0.0347(7) Uani 1 1 d D . .
C24 C 0.6129(3) 0.4026(3) 0.7728(3) 0.0367(7) Uani 1 1 d D . .
C25 C 0.6533(4) 0.4191(3) 0.8688(3) 0.0340(7) Uani 1 1 d D . .
C26 C 0.7249(3) 0.5133(3) 0.8693(2) 0.0271(6) Uani 1 1 d D . .
O2 O -0.0147(3) 0.2828(3) 0.6308(2) 0.0614(7) Uani 1 1 d . . .
O3 O 0.0502(3) 0.1081(2) 0.46546(19) 0.0478(6) Uani 1 1 d . . .

loop_
_atom_site_aniso_label
_atom_site_aniso_U_11
_atom_site_aniso_U_22
_atom_site_aniso_U_33
_atom_site_aniso_U_23
_atom_site_aniso_U_13
_atom_site_aniso_U_12
Pd1 0.01892(11) 0.01873(11) 0.01849(11) 0.00059(7) -0.00087(7) -0.00869(8)
F22 0.0445(11) 0.0627(12) 0.0214(8) 0.0090(8) -0.0107(7) -0.0216(9)
F23 0.0556(13) 0.0986(17) 0.0443(11) -0.0254(11) -0.0149(10) -0.0380(12)
F24 0.0478(12) 0.0545(12) 0.0890(16) -0.0226(11) -0.0075(11) -0.0359(10)
F25 0.0687(14) 0.0587(13) 0.0602(13) 0.0274(10) -0.0168(11) -0.0482(12)
F26 0.0691(13) 0.0671(13) 0.0223(8) 0.0158(8) -0.0190(9) -0.0503(11)
N5 0.0229(12) 0.0237(11) 0.0231(11) -0.0006(9) -0.0039(9) -0.0066(9)
N6 0.0239(12) 0.0234(11) 0.0276(12) -0.0020(9) -0.0004(9) -0.0116(10)
N8 0.0217(12) 0.0220(11) 0.0307(12) -0.0030(9) 0.0020(9) -0.0108(9)
N1 0.0259(13) 0.0284(12) 0.0314(13) -0.0001(10) 0.0057(10) -0.0122(10)
N3 0.0224(12) 0.0202(11) 0.0271(12) -0.0006(9) 0.0009(9) -0.0089(9)
N4 0.0219(12) 0.0222(11) 0.0276(12) 0.0003(9) 0.0010(9) -0.0095(9)
O1 0.0199(10) 0.0316(11) 0.0513(13) -0.0017(9) 0.0021(9) -0.0063(9)
C11 0.0186(13) 0.0343(15) 0.0341(15) -0.0039(12) -0.0017(11) -0.0101(12)
C12 0.0232(14) 0.0320(15) 0.0331(15) -0.0021(12) 0.0020(12) -0.0159(12)
C13 0.0322(16) 0.0230(14) 0.0453(17) -0.0048(12) -0.0036(13) -0.0126(12)
C14 0.0382(17) 0.0390(17) 0.0290(15) -0.0073(13) -0.0023(13) -0.0190(14)
C15 0.0299(16) 0.0373(16) 0.0259(14) -0.0059(12) 0.0017(12) -0.0056(13)
C16 0.0294(15) 0.0238(14) 0.0379(16) 0.0014(12) -0.0112(13) -0.0053(12)
C2 0.0283(15) 0.0284(14) 0.0262(14) 0.0007(11) 0.0027(11) -0.0149(12)
C3A 0.0194(13) 0.0193(13) 0.0297(14) -0.0047(11) -0.0006(11) -0.0088(10)
C5 0.0283(14) 0.0221(13) 0.0302(14) -0.0028(11) -0.0042(12) -0.0124(11)
C6 0.0281(15) 0.0237(14) 0.0347(15) 0.0001(12) -0.0084(12) -0.0090(12)
C7 0.0227(15) 0.0221(13) 0.0405(16) -0.0056(12) -0.0038(12) -0.0096(11)
C8 0.0358(17) 0.0354(16) 0.0281(15) 0.0047(12) -0.0037(13) -0.0099(14)
C21 0.0186(13) 0.0205(13) 0.0244(13) 0.0006(10) -0.0054(10) -0.0069(10)
C22 0.0198(13) 0.0335(15) 0.0242(14) 0.0008(11) -0.0045(11) -0.0070(12)
C23 0.0251(15) 0.0511(19) 0.0323(16) -0.0193(14) -0.0071(12) -0.0112(14)
C24 0.0239(15) 0.0325(16) 0.060(2) -0.0128(15) -0.0056(14) -0.0151(13)
C25 0.0333(16) 0.0314(16) 0.0404(17) 0.0069(13) -0.0042(13) -0.0187(13)
C26 0.0320(15) 0.0318(15) 0.0246(14) 0.0030(11) -0.0106(12) -0.0179(12)
O2 0.0534(16) 0.0620(17) 0.0647(17) -0.0127(13) -0.0141(13) -0.0086(13)
O3 0.0386(13) 0.0437(13) 0.0506(14) 0.0040(11) 0.0056(11) -0.0100(11)

loop_
_atom_type_symbol
_atom_type_description
_atom_type_scat_dispersion_real
_atom_type_scat_dispersion_imag
_atom_type_scat_source
C C 0.0033 0.0016 'International Tables Vol C Tables 4.2.6.8 and 6.1.1.4'
H H 0.0000 0.0000 'International Tables Vol C Tables 4.2.6.8 and 6.1.1.4'
N N 0.0061 0.0033 'International Tables Vol C Tables 4.2.6.8 and 6.1.1.4'
O O 0.0106 0.0060 'International Tables Vol C Tables 4.2.6.8 and 6.1.1.4'
F F 0.0171 0.0103 'International Tables Vol C Tables 4.2.6.8 and 6.1.1.4'
Pd Pd -0.9988 1.0072 'International Tables Vol C Tables 4.2.6.8 and 6.1.1.4'

loop_
_geom_angle_atom_site_label_1
_geom_angle_atom_site_label_2
_geom_angle_atom_site_label_3
_geom_angle
_geom_angle_site_symmetry_1
_geom_angle_site_symmetry_3
_geom_angle_publ_flag
C21 Pd1 N3 86.75(9) . . ?
C21 Pd1 N5 94.12(9) . . ?
N3 Pd1 N5 176.37(8) . . ?
C21 Pd1 N6 173.04(9) . . ?
N3 Pd1 N6 94.58(9) . . ?
N5 Pd1 N6 84.99(9) . . ?
C16 N5 C15 107.9(2) . . ?
C16 N5 C11 108.6(2) . . ?
C15 N5 C11 109.7(2) . . ?
C16 N5 Pd1 114.49(17) . . ?
C15 N5 Pd1 108.95(16) . . ?
C11 N5 Pd1 107.15(16) . . ?
C12 N6 C14 111.1(2) . . ?
C12 N6 C13 109.0(2) . . ?
C14 N6 C13 108.0(2) . . ?
C12 N6 Pd1 104.03(16) . . ?
C14 N6 Pd1 107.24(16) . . ?
C13 N6 Pd1 117.36(17) . . ?
C3A N8 N1 111.2(2) . . ?
C3A N8 C7 123.6(2) . . ?
N1 N8 C7 125.2(2) . . ?
C2 N1 N8 101.6(2) . . ?
C3A N3 C2 104.4(2) . . ?
C3A N3 Pd1 125.58(18) . . ?
C2 N3 Pd1 128.92(18) . . ?
C3A N4 C5 114.3(2) . . ?
N5 C11 C12 110.8(2) . . ?
N6 C12 C11 108.9(2) . . ?
N1 C2 N3 115.9(2) . . ?
N4 C3A N3 128.5(2) . . ?
N4 C3A N8 124.6(2) . . ?
N3 C3A N8 106.9(2) . . ?
N4 C5 C6 124.1(2) . . ?
N4 C5 C8 115.3(2) . . ?
C6 C5 C8 120.7(2) . . ?
C5 C6 C7 122.5(3) . . ?
O1 C7 N8 119.4(3) . . ?
O1 C7 C6 129.7(3) . . ?
N8 C7 C6 110.9(2) . . ?
C22 C21 C26 114.1(2) . . ?
C22 C21 Pd1 126.6(2) . . ?
C26 C21 Pd1 119.21(19) . . ?
F22 C22 C21 119.7(2) . . ?
F22 C22 C23 117.0(2) . . ?
C21 C22 C23 123.3(3) . . ?
F23 C23 C24 119.5(3) . . ?
F23 C23 C22 120.7(3) . . ?
C24 C23 C22 119.8(3) . . ?
F24 C24 C23 120.6(3) . . ?
F24 C24 C25 119.9(3) . . ?
C23 C24 C25 119.5(3) . . ?
F25 C25 C24 120.6(3) . . ?
F25 C25 C26 120.6(3) . . ?
C24 C25 C26 118.8(3) . . ?
F26 C26 C25 116.4(2) . . ?
F26 C26 C21 119.1(2) . . ?
C25 C26 C21 124.5(3) . . ?

loop_
_geom_bond_atom_site_label_1
_geom_bond_atom_site_label_2
_geom_bond_distance
_geom_bond_site_symmetry_2
_geom_bond_publ_flag
Pd1 C21 2.013(2) . ?
Pd1 N3 2.022(2) . ?
Pd1 N5 2.082(2) . ?
Pd1 N6 2.120(2) . ?
F22 C22 1.353(3) . ?
F23 C23 1.350(3) . ?
F24 C24 1.345(3) . ?
F25 C25 1.344(3) . ?
F26 C26 1.363(3) . ?
N5 C16 1.484(3) . ?
N5 C15 1.486(3) . ?
N5 C11 1.494(3) . ?
N6 C12 1.483(3) . ?
N6 C14 1.486(3) . ?
N6 C13 1.487(3) . ?
N8 C3A 1.371(3) . ?
N8 N1 1.386(3) . ?
N8 C7 1.404(4) . ?
N1 C2 1.310(4) . ?
N3 C3A 1.352(3) . ?
N3 C2 1.362(3) . ?
N4 C3A 1.325(3) . ?
N4 C5 1.359(3) . ?
O1 C7 1.239(3) . ?
C11 C12 1.516(4) . ?
C5 C6 1.375(4) . ?
C5 C8 1.505(4) . ?
C6 C7 1.419(4) . ?
C21 C22 1.376(4) . ?
C21 C26 1.381(4) . ?
C22 C23 1.386(4) . ?
C23 C24 1.365(4) . ?
C24 C25 1.366(4) . ?
C25 C26 1.377(4) . ?

loop_
_geom_hbond_atom_site_label_D
_geom_hbond_atom_site_label_H
_geom_hbond_atom_site_label_A
_geom_hbond_distance_DH
_geom_hbond_distance_HA
_geom_hbond_distance_DA
_geom_hbond_angle_DHA
_geom_hbond_site_symmetry_A
C15 H15B O3 0.98 2.45 3.362(4) 154.5 2_666
C13 H13B O1 0.98 2.43 3.343(3) 155.1 1_655
C11 H11B F26 0.99 2.54 3.465(3) 154.6 2_767
